data_1531026
loop_
_publ_author_name
'Ziebarth, R.P.'
'Corbett, J.D.'

_publ_section_title
;
 Centred zirconium chloride cluster compounds with the Ta6 Cl15 structure
;
_journal_name_full 'Journal of the Less-Common Metals'
_journal_page_first 21
_journal_page_last 34
_journal_volume 137
_journal_year 1988
_chemical_formula_sum 'Cl15 N Zr6'
_chemical_name_systematic 'Zr6 N Cl15'
_space_group_IT_number 230
_symmetry_space_group_name_Hall '-I 4bd 2c 3'
_symmetry_space_group_name_H-M 'I a -3 d'
_cell_angle_alpha 90
_cell_angle_beta 90
_cell_angle_gamma 90
_cell_formula_units_Z 16
_cell_length_a 21.1712
_cell_length_b 21.1712
_cell_length_c 21.1712
_cell_volume 9489.349
_citation_journal_id_ASTM JCOMAH
_cod_data_source_file Ziebarth_JCOMAH_1988_1586.cif
_cod_data_source_block Cl15N1Zr6
_cod_original_formula_sum 'Cl15 N1 Zr6'
_cod_database_code 1531026

loop_
_symmetry_equiv_pos_as_xyz
x,y,z
-y+1/4,x+3/4,z+1/4
-x+1/2,-y,z+1/2
y+1/4,-x+1/4,z+3/4
x,-y,-z+1/2
y+1/4,x+3/4,-z+3/4
-x+1/2,y,-z
-y+1/4,-x+1/4,-z+1/4
z,x,y
-x+1/4,z+3/4,y+1/4
-z+1/2,-x,y+1/2
x+1/4,-z+1/4,y+3/4
z,-x,-y+1/2
x+1/4,z+3/4,-y+3/4
-z+1/2,x,-y
-x+1/4,-z+1/4,-y+1/4
y,z,x
y+1/2,-z+1/2,-x
z+3/4,y+1/4,-x+1/4
-y,z+1/2,-x+1/2
-z+1/4,-y+1/4,-x+1/4
-y+1/2,-z,x+1/2
z+3/4,-y+3/4,x+1/4
-z+3/4,y+1/4,x+3/4
-x,-y,-z
y-1/4,-x-3/4,-z-1/4
x-1/2,y,-z-1/2
-y-1/4,x-1/4,-z-3/4
-x,y,z-1/2
-y-1/4,-x-3/4,z-3/4
x-1/2,-y,z
y-1/4,x-1/4,z-1/4
-z,-x,-y
x-1/4,-z-3/4,-y-1/4
z-1/2,x,-y-1/2
-x-1/4,z-1/4,-y-3/4
-z,x,y-1/2
-x-1/4,-z-3/4,y-3/4
z-1/2,-x,y
x-1/4,z-1/4,y-1/4
-y,-z,-x
-y-1/2,z-1/2,x
-z-3/4,-y-1/4,x-1/4
y,-z-1/2,x-1/2
z-1/4,y-1/4,x-1/4
y-1/2,z,-x-1/2
-z-3/4,y-3/4,-x-1/4
z-3/4,-y-1/4,-x-3/4
x+1/2,y+1/2,z+1/2
-y+3/4,x+5/4,z+3/4
-x+1,-y+1/2,z+1
y+3/4,-x+3/4,z+5/4
x+1/2,-y+1/2,-z+1
y+3/4,x+5/4,-z+5/4
-x+1,y+1/2,-z+1/2
-y+3/4,-x+3/4,-z+3/4
z+1/2,x+1/2,y+1/2
-x+3/4,z+5/4,y+3/4
-z+1,-x+1/2,y+1
x+3/4,-z+3/4,y+5/4
z+1/2,-x+1/2,-y+1
x+3/4,z+5/4,-y+5/4
-z+1,x+1/2,-y+1/2
-x+3/4,-z+3/4,-y+3/4
y+1/2,z+1/2,x+1/2
y+1,-z+1,-x+1/2
z+5/4,y+3/4,-x+3/4
-y+1/2,z+1,-x+1
-z+3/4,-y+3/4,-x+3/4
-y+1,-z+1/2,x+1
z+5/4,-y+5/4,x+3/4
-z+5/4,y+3/4,x+5/4
-x+1/2,-y+1/2,-z+1/2
y+1/4,-x-1/4,-z+1/4
x,y+1/2,-z
-y+1/4,x+1/4,-z-1/4
-x+1/2,y+1/2,z
-y+1/4,-x-1/4,z-1/4
x,-y+1/2,z+1/2
y+1/4,x+1/4,z+1/4
-z+1/2,-x+1/2,-y+1/2
x+1/4,-z-1/4,-y+1/4
z,x+1/2,-y
-x+1/4,z+1/4,-y-1/4
-z+1/2,x+1/2,y
-x+1/4,-z-1/4,y-1/4
z,-x+1/2,y+1/2
x+1/4,z+1/4,y+1/4
-y+1/2,-z+1/2,-x+1/2
-y,z,x+1/2
-z-1/4,-y+1/4,x+1/4
y+1/2,-z,x
z+1/4,y+1/4,x+1/4
y,z+1/2,-x
-z-1/4,y-1/4,-x+1/4
z-1/4,-y+1/4,-x-1/4

loop_
_atom_site_label
_atom_site_type_symbol
_atom_site_fract_x
_atom_site_fract_y
_atom_site_fract_z
_atom_site_occupancy
_atom_site_U_iso_or_equiv
Zr1 Zr+2 0.06143 0.96547 0.08099 1 0.0
Cl3 Cl-1 0.5707 -0.3207 0.125 1 0.0
Cl1 Cl-1 0.1569 0.0291 0.0511 1 0.0
N1 N-3 0 0 0 0.96 0.0
Cl2 Cl-1 0.1097 0.8764 0.0195 1 0.0
